data_7719537
loop_
_publ_author_name
'Ogar, Joseph O.'
'Davies, E. Stephen'
'Almuhana, Asia R. Y.'
'Griffin, Sarah L.'
'Addicoat, Matthew A.'
'Argent, Stephen P.'
'Champness, Neil R.'

_publ_section_title
;
 Perylenediimide-based metal-organic frameworks: structural,
 electrochemical and spectroelectrochemical characterisation.
;
_journal_issue 43
_journal_name_full 'Dalton transactions (Cambridge, England : 2003)'
_journal_page_first 16049
_journal_page_last 16055
_journal_paper_doi 10.1039/d5dt02244d
_journal_volume 54
_journal_year 2025
_chemical_formula_moiety 'C164 H120 Co4 N8 O24'
_chemical_formula_sum 'C186.5 H176.5 Co4 N15.5 O31.5'
_chemical_formula_weight 3374.64
_space_group_crystal_system triclinic
_space_group_IT_number 2
_space_group_name_Hall '-P 1'
_space_group_name_H-M_alt 'P -1'
_atom_sites_solution_hydrogens geom
_atom_sites_solution_primary dual
_atom_sites_solution_secondary difmap
_audit_block_doi 10.5517/ccdc.csd.cc2k0b86
_audit_creation_date 2022-05-23
_audit_creation_method
;
Olex2 1.5
(compiled 2022.04.07 svn.rca3783a0 for OlexSys, GUI svn.r6498)
;
_audit_update_record
;
2024-05-07 deposited with the CCDC.	2025-10-02 downloaded from the CCDC.
;
_cell_angle_alpha 85.58(3)
_cell_angle_beta 88.50(2)
_cell_angle_gamma 89.20(4)
_cell_formula_units_Z 1
_cell_length_a 12.677(4)
_cell_length_b 13.196(5)
_cell_length_c 31.941(8)
_cell_measurement_reflns_used 1859
_cell_measurement_temperature 100(1)
_cell_measurement_theta_max 21.0576079155
_cell_measurement_theta_min 0.681147792963
_cell_volume 5325(3)
_computing_cell_refinement 'DIALS 2theta refinement, DIALS 2.1.4-ga615ced2f-release'
_computing_data_collection 'GDA - generic data acquisition software'
_computing_data_reduction
;
DIALS 2.1.4-ga615ced2f-release (Winter, G. et al., 2018)
XIA2 0.6.380-g0f31cbd4-dials-2.1 (Winter, G., 2010)
;
_computing_molecular_graphics 'Olex2 1.5 (Dolomanov et al., 2009)'
_computing_publication_material 'Olex2 1.5 (Dolomanov et al., 2009)'
_computing_structure_refinement 'SHELXL 2018/3 (Sheldrick, 2015)'
_computing_structure_solution 'XT  (Sheldrick, 2015)'
_diffrn_ambient_environment 'N2 gas'
_diffrn_ambient_temperature 100(1)
_diffrn_crystal_treatment 'flash frozen in gaseous N2'
_diffrn_detector 'Photon counting pixel array'
_diffrn_detector_type 'Dectris PILATUS 2M'
_diffrn_measured_fraction_theta_full 0.987
_diffrn_measured_fraction_theta_max 0.987
_diffrn_measurement_device 'Fixed \c 3-circle diffractometer'
_diffrn_measurement_device_type 'Fluid Film Devices'
_diffrn_measurement_method 'shutterless scans'
_diffrn_measurement_specimen_support 'MiTeGen micromount'
_diffrn_radiation_monochromator 'Silicon 111'
_diffrn_radiation_type Synchrotron
_diffrn_radiation_wavelength 0.6889
_diffrn_reflns_av_R_equivalents 0.1009
_diffrn_reflns_av_unetI/netI 0.0728
_diffrn_reflns_Laue_measured_fraction_full 0.987
_diffrn_reflns_Laue_measured_fraction_max 0.987
_diffrn_reflns_limit_h_max 11
_diffrn_reflns_limit_h_min -11
_diffrn_reflns_limit_k_max 11
_diffrn_reflns_limit_k_min -11
_diffrn_reflns_limit_l_max 29
_diffrn_reflns_limit_l_min -29
_diffrn_reflns_number 28141
_diffrn_reflns_point_group_measured_fraction_full 0.987
_diffrn_reflns_point_group_measured_fraction_max 0.987
_diffrn_reflns_theta_full 18.247
_diffrn_reflns_theta_max 18.247
_diffrn_reflns_theta_min 0.620
_diffrn_source Synchrotron
_diffrn_source_details 'Allan et al. (2017)'
_diffrn_source_type 'Diamond Light Source Beamline I19-1'
_exptl_absorpt_coefficient_mu 0.341
_exptl_absorpt_correction_T_max 1.0
_exptl_absorpt_correction_T_min 0.9850311958473146
_exptl_absorpt_correction_type empirical
_exptl_absorpt_process_details
;
DIALS 2.1.4-ga615ced2f-release
Scaling & analysis of unmerged intensities, absorption correction using spherical harmonics
;
_exptl_crystal_colour red
_exptl_crystal_colour_primary red
_exptl_crystal_density_diffrn 1.052
_exptl_crystal_description plate
_exptl_crystal_F_000 1764
_exptl_crystal_size_max 0.045
_exptl_crystal_size_mid 0.04
_exptl_crystal_size_min 0.02
_refine_diff_density_max 2.419
_refine_diff_density_min -0.778
_refine_diff_density_rms 0.139
_refine_ls_extinction_method none
_refine_ls_goodness_of_fit_ref 1.717
_refine_ls_hydrogen_treatment constr
_refine_ls_matrix_type full
_refine_ls_number_parameters 901
_refine_ls_number_reflns 8259
_refine_ls_number_restraints 1694
_refine_ls_restrained_S_all 1.600
_refine_ls_R_factor_all 0.1830
_refine_ls_R_factor_gt 0.1666
_refine_ls_shift/su_max 0.000
_refine_ls_shift/su_mean 0.000
_refine_ls_structure_factor_coef Fsqd
_refine_ls_weighting_details 'w=1/[\s^2^(Fo^2^)+(0.2000P)^2^] where P=(Fo^2^+2Fc^2^)/3'
_refine_ls_weighting_scheme calc
_refine_ls_wR_factor_gt 0.4204
_refine_ls_wR_factor_ref 0.4394
_reflns_Friedel_coverage 0.000
_reflns_number_gt 5608
_reflns_number_total 8259
_reflns_threshold_expression 'I > 2\s(I)'
_cod_data_source_file d5dt02244d2.cif
_cod_data_source_block cojoql_a1
_cod_depositor_comments 'Adding full bibliography for 7719536--7719537.cif.'
_cod_original_cell_volume 5325(2)
_cod_original_formula_sum 'C186.50 H176.50 Co4 N15.50 O31.50'
_cod_database_code 7719537
_nottingham_internal_coll_name COJOQL
_nottingham_internal_coll_number 18601
_nottingham_internal_coll_client JO/NRC
_nottingham_internal_coll_type custom
_nottingham_internal_coll_frame_method 'fine \w scans'
_nottingham_internal_coll_frame_time 0.2
_nottingham_internal_coll_frame_width 0.01
_nottingham_internal_coll_user pczspa
_nottingham_internal_coll_date 05/03/2020
_nottingham_internal_coll_location DLS
_nottingham_internal_coll_instrument i19-EH1
_nottingham_internal_process_date 05/03/2020
_nottingham_internal_process_user pczspa/pcxjo3
_nottingham_internal_solution_date 05/03/2020
_nottingham_internal_solution_user pczspa/pcxjo3
_nottingham_internal_refinement_date 23/05/2022
_nottingham_internal_refinement_user pczspa/pcxjo3
_nottingham_internal_validation_date 23/05/2022
_nottingham_internal_validation_user pczspa
_nottingham_internal_archive_date 23/05/2022
_platon_squeeze_void_probe_radius 1.20
_shelx_shelxl_version_number 2018/3
_shelx_space_group_comment
;
The symmetry employed for this shelxl refinement is uniquely defined
by the following loop, which should always be used as a source of
symmetry information in preference to the above space-group names.
They are only intended as comments.
;
_shelx_estimated_absorpt_t_max 0.993
_shelx_estimated_absorpt_t_min 0.985
_olex2_refinement_description
;
1. Fixed Uiso
 At 1.2 times of:
  All C(H) groups
 At 1.5 times of:
  All C(H,H,H) groups
2. Restrained distances
 C64C-C34C
 1.5 with sigma of 0.02
 C16B-C14B \\sim C26B-C24B \\sim C16A-C14A \\sim C26A-C24A
 with sigma of 0.02
 C15B-C14B \\sim C25B-C24B
 with sigma of 0.02
 C14A-C13A \\sim C24A-C23A \\sim C14B-C13B \\sim C24B-C23B
 with sigma of 0.02
 C17D-C11C \\sim C17C-C11D
 with sigma of 0.02
 C16D-C15D \\sim C16C-C15C
 with sigma of 0.02
 O27A-C26A \\sim O17A-C16A \\sim O27B-C26B \\sim O17B-C16B
 with sigma of 0.02
 O28B-C26B \\sim O18B-C16B \\sim O18A-C16A \\sim O28A-C26A
 with sigma of 0.02
 C19D-C18D \\sim C13D-C12D \\sim C19C-C18C \\sim C13C-C12C
 with sigma of 0.02
 C22A-C21A \\sim C12A-C11A \\sim C12B-C11B \\sim C22B-C21B
 with sigma of 0.02
 C51D-C32D \\sim C41D-C36D \\sim C51C-C32C \\sim C41C-C36C
 with sigma of 0.02
 C13B-C12B \\sim C23B-C22B \\sim C23A-C22A \\sim C13A-C12A
 with sigma of 0.02
 C43D-C41D \\sim C42D-C41D \\sim C52D-C51D \\sim C42C-C41C \\sim C43C-C41C
\\sim C52C-C51C \\sim C53C-
 C51C
 with sigma of 0.02
 C53D-C51D \\sim C52D-C51D \\sim C43D-C41D \\sim C42D-C41D \\sim C42C-C41C
\\sim C43C-C41C \\sim C53C-
 C51C \\sim C52C-C51C
 with sigma of 0.02
 C21B-C11B \\sim C21A-C11A
 with sigma of 0.02
 C21A-C15A \\sim C25A-C11A \\sim C25B-C11B \\sim C21B-C15B
 with sigma of 0.02
 Co1-O18A \\sim Co2-O17B
 with sigma of 0.02
 Co1-O18B \\sim Co2-O17A
 with sigma of 0.02
 C16B-O17B \\sim O18A-C16A
 with sigma of 0.02
 O18B-C16B \\sim O17A-C16A
 with sigma of 0.02
 C21D-C20D \\sim C24D-C14D \\sim C21C-C20C \\sim C24C-C14C
 with sigma of 0.02
3. Uiso/Uaniso restraints and constraints
All non-hydrogen atoms have similar U: within 2A with sigma of 0.04 and sigma
for terminal atoms of 0.08 within 2A
Uanis(O28A) \\sim Ueq: with sigma of 0.01 and sigma for terminal atoms of 0.02
4. Rigid body (RIGU) restrains
 All non-hydrogen atoms
 with sigma for 1-2 distances of 0.004 and sigma for 1-3 distances of 0.004
5. Same fragment restrains
{C17C, C18C, C19C, C20C, C15C, C16C, C11C, C12C, C13C, C14C, C24C, O25C, N23C,
C21C, O22C, C31C, C36C, C35C, C34C, C33C, C32C, C51C, C53C, C52C, C41C, C43C,
C42C, N61C, C66C, C65C, C64C, C63C, C62C} sigma for 1-2: 0.02, 1-3: 0.04
as in
{C11C, C12C, C13C, C14C, C15C, C16C, C17C, C18C, C19C, C20C, C21C, O22C, N23C,
C24C, O25C, C31C, C32C, C33C, C34C, C35C, C36C, C41C, C42C, C43C, C51C, C52C,
C53C, N61C, C62C, C63C, C64C, C65C, C66C}
6.a Ternary CH refined with riding coordinates:
 C41C(H41C), C51C(H51C), C41D(H41D), C51D(H51D)
6.b Me refined with riding coordinates:
 C42C(H42A,H42B,H42C), C43C(H43A,H43B,H43C), C52C(H52A,H52B,H52C), C53C(H53A,
 H53B,H53C), C42D(H42D,H42E,H42F), C43D(H43D,H43E,H43F), C52D(H52D,H52E,H52F),
 C53D(H53D,H53E,H53F)
6.c Aromatic/amide H refined with riding coordinates:
 C12A(H12A), C13A(H13A), C15A(H15A), C22A(H22A), C23A(H23A), C25A(H25A),
 C12B(H12B), C13B(H13B), C15B(H15B), C22B(H22B), C23B(H23B), C25B(H25B),
 C12C(H12C), C13C(H13C), C18C(H18C), C19C(H19C), C33C(H33C), C35C(H35C),
 C62C(H62C), C63C(H63C), C65C(H65C), C66C(H66C), C12D(H12D), C13D(H13D),
 C18D(H18D), C19D(H19D), C33D(H33D), C35D(H35D), C62D(H62D), C63D(H63D),
 C65D(H65D), C66D(H66D)
;
_smtbx_masks_void_probe_radius 1.2
_smtbx_masks_void_truncation_radius 1.2
_olex2_submission_special_instructions 'No special instructions were received'

loop_
_space_group_symop_operation_xyz
'x, y, z'
'-x, -y, -z'

loop_
_atom_site_label
_atom_site_type_symbol
_atom_site_fract_x
_atom_site_fract_y
_atom_site_fract_z
_atom_site_U_iso_or_equiv
_atom_site_adp_type
_atom_site_occupancy
_atom_site_site_symmetry_order
_atom_site_calc_flag
_atom_site_refinement_flags_posn
_atom_site_refinement_flags_adp
_atom_site_refinement_flags_occupancy
_atom_site_disorder_assembly
_atom_site_disorder_group
Co1 Co 0.48961(13) 0.04730(14) 0.29537(5) 0.0798(8) Uani 1 1 d D . . . .
Co2 Co 0.48727(13) 0.04691(14) 0.20546(5) 0.0792(8) Uani 1 1 d D . . . .
C11A C 0.4693(11) 0.5751(10) 0.2310(4) 0.090(4) Uani 1 1 d D U . . .
C12A C 0.4497(13) 0.5130(10) 0.1978(4) 0.111(5) Uani 1 1 d D U . . .
H12A H 0.437500 0.545706 0.170805 0.133 Uiso 1 1 calc R U . . .
C13A C 0.4471(13) 0.4092(10) 0.2022(4) 0.107(5) Uani 1 1 d D U . . .
H13A H 0.427141 0.372189 0.179351 0.129 Uiso 1 1 calc R U . . .
C14A C 0.4742(12) 0.3574(10) 0.2406(4) 0.099(4) Uani 1 1 d D U . . .
C15A C 0.4955(12) 0.4148(10) 0.2735(4) 0.098(4) Uani 1 1 d D U . . .
H15A H 0.509987 0.380759 0.300039 0.118 Uiso 1 1 calc R U . . .
C16A C 0.4801(10) 0.2455(9) 0.2434(3) 0.086(3) Uani 1 1 d D U . . .
O17A O 0.4769(7) 0.1978(6) 0.2099(2) 0.088(3) Uani 1 1 d D U . . .
O18A O 0.4858(7) 0.2011(7) 0.2809(3) 0.099(3) Uani 1 1 d D U . . .
C21A C 0.4966(10) 0.5196(9) 0.2696(4) 0.084(3) Uani 1 1 d D U . . .
C22A C 0.5190(12) 0.5771(10) 0.3047(4) 0.101(4) Uani 1 1 d D U . . .
H22A H 0.534561 0.543347 0.331224 0.121 Uiso 1 1 calc R U . . .
C23A C 0.5177(10) 0.6818(9) 0.2993(4) 0.082(3) Uani 1 1 d D U . . .
H23A H 0.533018 0.717881 0.323025 0.099 Uiso 1 1 calc R U . . .
C24A C 0.4952(10) 0.7399(10) 0.2614(4) 0.089(3) Uani 1 1 d D U . . .
C25A C 0.4674(10) 0.6814(10) 0.2269(4) 0.086(3) Uani 1 1 d D U . . .
H25A H 0.447617 0.715823 0.201002 0.103 Uiso 1 1 calc R U . . .
C26A C 0.4840(8) 0.8519(9) 0.2560(3) 0.075(3) Uani 1 1 d D U . . .
O27A O 0.4925(5) 0.8947(7) 0.2910(3) 0.079(2) Uani 1 1 d D U . . .
O28A O 0.4827(5) 0.8996(6) 0.2188(2) 0.072(2) Uani 1 1 d D U . . .
C11B C -0.0451(9) 0.0552(11) 0.2687(4) 0.087(4) Uani 1 1 d D U . . .
C12B C -0.0022(10) 0.0547(12) 0.3097(4) 0.101(4) Uani 1 1 d D U . . .
H12B H -0.045891 0.056272 0.334258 0.121 Uiso 1 1 calc R U . . .
C13B C 0.1065(10) 0.0517(13) 0.3114(4) 0.105(4) Uani 1 1 d D U . . .
H13B H 0.136293 0.049108 0.338406 0.126 Uiso 1 1 calc R U . . .
C14B C 0.1764(9) 0.0523(11) 0.2771(4) 0.088(4) Uani 1 1 d D U . . .
C15B C 0.1292(8) 0.0532(10) 0.2385(4) 0.082(4) Uani 1 1 d D U . . .
H15B H 0.174146 0.054621 0.214218 0.099 Uiso 1 1 calc R U . . .
C16B C 0.2925(9) 0.0490(11) 0.2810(3) 0.085(4) Uani 1 1 d D U . . .
O17B O 0.3494(6) 0.0435(7) 0.2469(3) 0.089(3) Uani 1 1 d D U . . .
O18B O 0.3383(7) 0.0501(7) 0.3165(2) 0.095(3) Uani 1 1 d D U . . .
C21B C 0.0216(8) 0.0521(11) 0.2327(4) 0.085(4) Uani 1 1 d D U . . .
C22B C -0.0277(9) 0.0539(12) 0.1929(4) 0.099(4) Uani 1 1 d D U . . .
H22B H 0.016867 0.056592 0.168421 0.119 Uiso 1 1 calc R U . . .
C23B C -0.1336(8) 0.0520(10) 0.1874(4) 0.081(4) Uani 1 1 d D U . . .
H23B H -0.162370 0.048970 0.160330 0.097 Uiso 1 1 calc R U . . .
C24B C -0.1987(8) 0.0547(10) 0.2236(4) 0.084(3) Uani 1 1 d D U . . .
C25B C -0.1513(9) 0.0554(11) 0.2626(4) 0.095(4) Uani 1 1 d D U . . .
H25B H -0.196526 0.056145 0.286805 0.114 Uiso 1 1 calc R U . . .
C26B C -0.3138(8) 0.0537(10) 0.2200(3) 0.076(3) Uani 1 1 d D U . . .
O27B O -0.3759(7) 0.0478(7) 0.2534(3) 0.092(3) Uani 1 1 d D U . . .
O28B O -0.3578(7) 0.0509(7) 0.1836(3) 0.098(3) Uani 1 1 d D U . . .
C11C C 1.0851(10) 0.2162(12) 0.7063(4) 0.096(4) Uani 1 1 d D U . . .
C12C C 1.1639(11) 0.2141(14) 0.6750(4) 0.122(5) Uani 1 1 d D U . . .
H12C H 1.236408 0.214481 0.681787 0.147 Uiso 1 1 calc R U . . .
C13C C 1.1324(10) 0.2112(15) 0.6317(4) 0.129(6) Uani 1 1 d D U . . .
H13C H 1.183592 0.215493 0.609424 0.155 Uiso 1 1 calc R U . . .
C14C C 1.0279(10) 0.2022(14) 0.6236(4) 0.111(5) Uani 1 1 d D U . . .
C15C C 0.9473(8) 0.2075(12) 0.6536(4) 0.094(4) Uani 1 1 d D U . . .
C16C C 0.9799(8) 0.2135(11) 0.6978(4) 0.087(4) Uani 1 1 d D U . . .
C17C C 0.8969(9) 0.2141(11) 0.7273(4) 0.089(4) Uani 1 1 d D U . . .
C18C C 0.7918(9) 0.2140(11) 0.7181(4) 0.096(4) Uani 1 1 d D U . . .
H18C H 0.739558 0.215065 0.739986 0.116 Uiso 1 1 calc R U . . .
C19C C 0.7609(10) 0.2121(12) 0.6744(3) 0.099(4) Uani 1 1 d D U . . .
H19C H 0.688979 0.212230 0.666734 0.119 Uiso 1 1 calc R U . . .
C20C C 0.8409(10) 0.2102(12) 0.6455(4) 0.094(4) Uani 1 1 d D U . . .
C21C C 0.8061(11) 0.2042(12) 0.6012(4) 0.102(4) Uani 1 1 d D U . . .
O22C O 0.7158(8) 0.2095(10) 0.5908(3) 0.133(4) Uani 1 1 d D U . . .
N23C N 0.8898(7) 0.1875(11) 0.5729(3) 0.126(4) Uani 1 1 d D U . . .
C24C C 0.9987(11) 0.1833(15) 0.5800(4) 0.125(5) Uani 1 1 d D U . . .
O25C O 1.0623(9) 0.1736(13) 0.5521(3) 0.166(6) Uani 1 1 d D U . . .
C31C C 0.8542(13) 0.1599(10) 0.5283(5) 0.129(5) Uani 1 1 d D U . . .
C32C C 0.8246(11) 0.0585(13) 0.5263(4) 0.116(4) Uani 1 1 d D U . . .
C33C C 0.7827(11) 0.0406(13) 0.4870(4) 0.114(5) Uani 1 1 d D U . . .
H33C H 0.765436 -0.026888 0.481525 0.137 Uiso 1 1 calc R U . . .
C34C C 0.7661(11) 0.1188(10) 0.4561(4) 0.109(4) Uani 1 1 d D U . . .
C35C C 0.7976(12) 0.2175(13) 0.4599(4) 0.117(5) Uani 1 1 d D U . . .
H35C H 0.789954 0.267846 0.437187 0.140 Uiso 1 1 calc R U . . .
C36C C 0.8413(14) 0.2423(13) 0.4980(5) 0.138(5) Uani 1 1 d D U . . .
C41C C 0.8834(16) 0.3479(14) 0.5027(6) 0.165(7) Uani 1 1 d D U . . .
H41C H 0.918085 0.347352 0.530442 0.199 Uiso 1 1 calc R U . . .
C42C C 0.7865(17) 0.4110(18) 0.5044(9) 0.246(12) Uani 1 1 d D U . . .
H42A H 0.741978 0.386110 0.528411 0.369 Uiso 1 1 calc R U . . .
H42B H 0.805426 0.481785 0.507396 0.369 Uiso 1 1 calc R U . . .
H42C H 0.747747 0.407086 0.478390 0.369 Uiso 1 1 calc R U . . .
C43C C 0.965(2) 0.369(2) 0.4691(8) 0.247(13) Uani 1 1 d D U . . .
H43A H 1.023408 0.319814 0.472935 0.370 Uiso 1 1 calc R U . . .
H43B H 0.934186 0.363233 0.441609 0.370 Uiso 1 1 calc R U . . .
H43C H 0.991865 0.437931 0.470616 0.370 Uiso 1 1 calc R U . . .
C51C C 0.8330(11) -0.0254(13) 0.5606(4) 0.132(5) Uani 1 1 d D U . . .
H51C H 0.845333 0.009893 0.586600 0.158 Uiso 1 1 calc R U . . .
C52C C 0.7308(14) -0.0746(19) 0.5681(7) 0.201(10) Uani 1 1 d D U . . .
H52A H 0.676220 -0.022935 0.572611 0.302 Uiso 1 1 calc R U . . .
H52B H 0.713383 -0.111260 0.543700 0.302 Uiso 1 1 calc R U . . .
H52C H 0.734219 -0.122575 0.593049 0.302 Uiso 1 1 calc R U . . .
C53C C 0.9318(16) -0.0803(19) 0.5527(6) 0.218(12) Uani 1 1 d D U . . .
H53A H 0.989686 -0.031878 0.548557 0.327 Uiso 1 1 calc R U . . .
H53B H 0.946296 -0.128623 0.576775 0.327 Uiso 1 1 calc R U . . .
H53C H 0.925460 -0.117307 0.527426 0.327 Uiso 1 1 calc R U . . .
N61C N 0.5724(9) 0.0549(7) 0.3497(3) 0.087(3) Uani 1 1 d D U . . .
C62C C 0.6510(12) -0.0071(10) 0.3630(4) 0.107(5) Uani 1 1 d D U . . .
H62C H 0.668371 -0.063354 0.347160 0.129 Uiso 1 1 calc R U . . .
C63C C 0.7110(14) 0.0061(12) 0.3998(5) 0.128(6) Uani 1 1 d D U . . .
H63C H 0.753662 -0.047571 0.411963 0.154 Uiso 1 1 calc R U . . .
C64C C 0.7050(12) 0.0976(10) 0.4167(4) 0.111(5) Uani 1 1 d D U . . .
C65C C 0.6277(13) 0.1662(12) 0.4031(5) 0.128(5) Uani 1 1 d D U . . .
H65C H 0.609182 0.223903 0.417899 0.154 Uiso 1 1 calc R U . . .
C66C C 0.5768(13) 0.1448(10) 0.3650(5) 0.114(5) Uani 1 1 d D U . . .
H66C H 0.543543 0.200192 0.349604 0.137 Uiso 1 1 calc R U . . .
C11D C 0.9261(11) 0.2130(12) 0.7746(4) 0.098(4) Uani 1 1 d D U . . .
C12D C 0.8482(11) 0.2166(13) 0.8057(4) 0.110(5) Uani 1 1 d D U . . .
H12D H 0.776090 0.227896 0.799222 0.131 Uiso 1 1 calc R U . . .
C13D C 0.8827(12) 0.2021(13) 0.8486(4) 0.113(5) Uani 1 1 d D U . . .
H13D H 0.831261 0.195916 0.870838 0.135 Uiso 1 1 calc R U . . .
C14D C 0.9833(11) 0.1973(12) 0.8577(4) 0.099(4) Uani 1 1 d D U . . .
C15D C 1.0643(11) 0.2036(12) 0.8271(4) 0.095(4) Uani 1 1 d D U . . .
C16D C 1.0354(10) 0.2140(11) 0.7817(4) 0.089(4) Uani 1 1 d D U . . .
C17D C 1.1176(11) 0.2117(12) 0.7525(4) 0.097(4) Uani 1 1 d D U . . .
C18D C 1.2219(11) 0.2108(13) 0.7630(4) 0.112(5) Uani 1 1 d D U . . .
H18D H 1.274947 0.212980 0.741405 0.135 Uiso 1 1 calc R U . . .
C19D C 1.2525(11) 0.2068(12) 0.8062(4) 0.104(4) Uani 1 1 d D U . . .
H19D H 1.324517 0.207344 0.813751 0.125 Uiso 1 1 calc R U . . .
C20D C 1.1739(11) 0.2022(12) 0.8353(4) 0.094(4) Uani 1 1 d D U . . .
C21D C 1.2045(12) 0.1918(13) 0.8813(4) 0.105(4) Uani 1 1 d D U . . .
O22D O 1.2960(8) 0.1972(10) 0.8917(3) 0.129(4) Uani 1 1 d . U . . .
N23D N 1.1187(9) 0.1785(10) 0.9112(3) 0.105(4) Uani 1 1 d . U . . .
C24D C 1.0145(12) 0.1795(12) 0.9028(4) 0.096(4) Uani 1 1 d D U . . .
O25D O 0.9481(9) 0.1658(9) 0.9311(3) 0.127(4) Uani 1 1 d . U . . .
C31D C 1.1492(12) 0.1539(13) 0.9571(4) 0.101(4) Uani 1 1 d . U . . .
C32D C 1.1632(13) 0.2372(12) 0.9789(5) 0.114(4) Uani 1 1 d D U . . .
C33D C 1.2033(13) 0.2110(14) 1.0206(5) 0.118(5) Uani 1 1 d . U . . .
H33D H 1.210242 0.263498 1.039002 0.141 Uiso 1 1 calc R U . . .
C34D C 1.2305(12) 0.1175(13) 1.0339(4) 0.101(4) Uani 1 1 d . U . . .
C35D C 1.2139(11) 0.0371(12) 1.0102(4) 0.094(4) Uani 1 1 d . U . . .
H35D H 1.226891 -0.030017 1.022060 0.113 Uiso 1 1 calc R U . . .
C36D C 1.1769(12) 0.0524(11) 0.9674(4) 0.099(4) Uani 1 1 d D U . . .
C41D C 1.1561(11) -0.0369(11) 0.9422(5) 0.109(4) Uani 1 1 d D U . . .
H41D H 1.125798 -0.005426 0.915653 0.131 Uiso 1 1 calc R U . . .
C42D C 1.2619(13) -0.0724(17) 0.9293(6) 0.161(7) Uani 1 1 d D U . . .
H42D H 1.305276 -0.013798 0.919769 0.242 Uiso 1 1 calc R U . . .
H42E H 1.295172 -0.110208 0.953167 0.242 Uiso 1 1 calc R U . . .
H42F H 1.255609 -0.116904 0.906301 0.242 Uiso 1 1 calc R U . . .
C43D C 1.0791(18) -0.1110(16) 0.9574(6) 0.176(9) Uani 1 1 d D U . . .
H43D H 1.013091 -0.076211 0.964773 0.264 Uiso 1 1 calc R U . . .
H43E H 1.066028 -0.156909 0.935473 0.264 Uiso 1 1 calc R U . . .
H43F H 1.105591 -0.150213 0.982340 0.264 Uiso 1 1 calc R U . . .
C51D C 1.1274(17) 0.3443(12) 0.9677(6) 0.152(6) Uani 1 1 d D U . . .
H51D H 1.122445 0.351992 0.936376 0.183 Uiso 1 1 calc R U . . .
C52D C 1.191(2) 0.4291(13) 0.9795(7) 0.206(10) Uani 1 1 d D U . . .
H52D H 1.263818 0.420648 0.969092 0.310 Uiso 1 1 calc R U . . .
H52E H 1.161601 0.493253 0.967079 0.310 Uiso 1 1 calc R U . . .
H52F H 1.190222 0.429919 1.010128 0.310 Uiso 1 1 calc R U . . .
C53D C 1.021(2) 0.3653(19) 0.9847(9) 0.222(11) Uani 1 1 d D U . . .
H53D H 0.973514 0.311496 0.978113 0.334 Uiso 1 1 calc R U . . .
H53E H 1.024363 0.367560 1.015282 0.334 Uiso 1 1 calc R U . . .
H53F H 0.995742 0.430893 0.972233 0.334 Uiso 1 1 calc R U . . .
N61D N 1.4027(14) 0.0608(12) 1.1493(4) 0.134(5) Uani 1 1 d . U . . .
C62D C 1.4114(14) 0.1456(14) 1.1244(5) 0.126(5) Uani 1 1 d . U . . .
H62D H 1.455238 0.196771 1.133627 0.151 Uiso 1 1 calc R U . . .
C63D C 1.3639(15) 0.1672(14) 1.0867(6) 0.139(6) Uani 1 1 d . U . . .
H63D H 1.381453 0.225163 1.068448 0.166 Uiso 1 1 calc R U . . .
C64D C 1.2815(13) 0.0923(15) 1.0762(5) 0.113(4) Uani 1 1 d . U . . .
C65D C 1.2743(16) 0.0090(17) 1.1004(6) 0.146(6) Uani 1 1 d . U . . .
H65D H 1.229214 -0.043316 1.093040 0.175 Uiso 1 1 calc R U . . .
C66D C 1.3333(14) -0.0057(14) 1.1382(5) 0.124(5) Uani 1 1 d . U . . .
H66D H 1.322039 -0.065749 1.156097 0.149 Uiso 1 1 calc R U . . .

loop_
_atom_site_aniso_label
_atom_site_aniso_U_11
_atom_site_aniso_U_22
_atom_site_aniso_U_33
_atom_site_aniso_U_23
_atom_site_aniso_U_13
_atom_site_aniso_U_12
Co1 0.0761(13) 0.0918(15) 0.0738(14) -0.0098(10) -0.0368(9) 0.0018(9)
Co2 0.0721(13) 0.0913(16) 0.0768(14) -0.0122(10) -0.0353(9) 0.0056(9)
C11A 0.108(9) 0.084(6) 0.080(7) -0.006(5) -0.025(7) 0.005(7)
C12A 0.170(13) 0.079(7) 0.084(8) -0.007(6) -0.014(9) 0.003(9)
C13A 0.160(13) 0.077(7) 0.089(8) -0.020(7) -0.042(9) 0.010(8)
C14A 0.126(10) 0.085(7) 0.087(8) -0.010(5) -0.024(8) -0.010(7)
C15A 0.145(12) 0.070(6) 0.080(8) -0.007(6) -0.033(8) 0.019(8)
C16A 0.090(8) 0.091(7) 0.081(7) -0.012(5) -0.032(7) 0.017(7)
O17A 0.094(6) 0.115(7) 0.055(5) -0.001(4) -0.024(4) -0.013(5)
O18A 0.096(6) 0.134(8) 0.070(5) -0.020(5) -0.036(5) -0.017(5)
C21A 0.091(8) 0.066(6) 0.096(7) -0.004(5) -0.028(7) -0.002(6)
C22A 0.134(11) 0.076(7) 0.096(9) -0.014(6) -0.038(8) 0.010(8)
C23A 0.093(9) 0.072(6) 0.084(7) -0.015(6) -0.023(7) -0.008(6)
C24A 0.075(8) 0.111(7) 0.082(7) -0.012(5) -0.035(6) 0.020(7)
C25A 0.090(9) 0.088(6) 0.078(8) 0.002(6) -0.025(7) -0.003(7)
C26A 0.038(6) 0.105(7) 0.083(6) -0.009(5) -0.013(6) -0.023(6)
O27A 0.045(4) 0.115(7) 0.078(5) -0.006(4) -0.037(4) 0.027(4)
O28A 0.042(4) 0.116(6) 0.061(4) -0.025(4) -0.028(4) 0.022(4)
C11B 0.064(6) 0.128(11) 0.070(6) -0.011(7) -0.020(5) 0.009(7)
C12B 0.087(7) 0.147(12) 0.072(7) -0.026(8) -0.025(6) 0.021(8)
C13B 0.083(7) 0.162(13) 0.075(7) -0.029(9) -0.026(6) 0.008(8)
C14B 0.073(6) 0.113(10) 0.080(7) -0.019(8) -0.024(5) -0.003(7)
C15B 0.059(6) 0.110(10) 0.079(7) -0.005(7) -0.021(5) 0.002(6)
C16B 0.075(6) 0.107(10) 0.075(6) -0.003(7) -0.030(5) -0.006(7)
O17B 0.071(5) 0.109(7) 0.088(6) -0.001(5) -0.017(4) -0.007(5)
O18B 0.105(6) 0.113(7) 0.070(5) -0.003(5) -0.046(5) 0.000(5)
C21B 0.060(6) 0.127(11) 0.067(6) 0.006(7) -0.015(4) -0.014(7)
C22B 0.066(6) 0.165(13) 0.069(7) -0.014(8) -0.013(5) -0.006(8)
C23B 0.056(6) 0.112(10) 0.075(7) -0.007(7) -0.018(5) -0.017(6)
C24B 0.069(6) 0.105(10) 0.080(7) -0.010(7) -0.022(4) -0.003(6)
C25B 0.070(6) 0.137(12) 0.080(7) -0.022(8) -0.019(5) 0.009(7)
C26B 0.063(6) 0.087(9) 0.079(6) 0.004(7) -0.026(5) -0.015(6)
O27B 0.086(6) 0.117(7) 0.075(5) -0.011(5) -0.028(4) -0.010(5)
O28B 0.110(7) 0.116(8) 0.071(5) -0.020(5) -0.041(5) 0.013(5)
C11C 0.081(6) 0.145(12) 0.064(6) -0.008(8) -0.032(5) 0.000(8)
C12C 0.072(8) 0.212(16) 0.086(7) -0.024(10) -0.021(5) 0.001(9)
C13C 0.080(7) 0.221(17) 0.091(8) -0.041(10) -0.024(7) 0.011(9)
C14C 0.076(6) 0.187(14) 0.075(7) -0.030(9) -0.031(5) 0.011(8)
C15C 0.081(6) 0.127(11) 0.077(6) -0.018(8) -0.029(5) 0.004(7)
C16C 0.080(6) 0.111(10) 0.070(6) -0.009(7) -0.018(4) -0.001(7)
C17C 0.067(6) 0.120(10) 0.080(6) -0.006(7) -0.021(5) 0.004(7)
C18C 0.074(6) 0.144(12) 0.075(7) -0.024(8) -0.035(6) 0.001(7)
C19C 0.081(7) 0.150(13) 0.069(7) -0.013(8) -0.031(5) 0.010(8)
C20C 0.083(6) 0.129(11) 0.073(6) -0.024(8) -0.028(5) -0.009(7)
C21C 0.089(7) 0.154(12) 0.065(6) -0.010(8) -0.031(5) -0.004(8)
O22C 0.101(6) 0.224(12) 0.079(7) -0.037(7) -0.034(5) 0.001(7)
N23C 0.087(6) 0.233(13) 0.064(6) -0.033(7) -0.030(5) -0.023(8)
C24C 0.088(7) 0.219(16) 0.072(7) -0.034(10) -0.018(5) -0.005(9)
O25C 0.107(8) 0.328(18) 0.069(7) -0.042(9) -0.012(5) -0.020(9)
C31C 0.122(11) 0.200(11) 0.070(7) -0.034(7) -0.034(7) -0.005(10)
C32C 0.091(10) 0.185(11) 0.075(8) -0.016(7) -0.031(7) 0.015(8)
C33C 0.090(10) 0.171(12) 0.087(8) -0.025(7) -0.043(7) 0.010(9)
C34C 0.090(9) 0.165(11) 0.077(8) -0.026(7) -0.034(7) -0.006(8)
C35C 0.102(10) 0.175(11) 0.079(8) -0.025(8) -0.038(7) -0.022(9)
C36C 0.149(13) 0.177(11) 0.094(9) -0.034(8) -0.045(9) -0.016(9)
C41C 0.171(16) 0.174(13) 0.162(16) -0.054(12) -0.073(12) -0.012(11)
C42C 0.206(18) 0.22(2) 0.34(3) -0.14(2) -0.164(19) 0.027(15)
C43C 0.23(2) 0.29(3) 0.23(3) -0.05(2) -0.040(16) -0.138(19)
C51C 0.102(9) 0.220(15) 0.072(9) 0.002(9) -0.015(8) 0.023(9)
C52C 0.120(12) 0.32(3) 0.159(19) 0.047(18) -0.028(13) -0.027(14)
C53C 0.182(16) 0.30(3) 0.149(17) 0.097(18) 0.045(15) 0.121(17)
N61C 0.152(9) 0.050(6) 0.061(6) -0.001(5) -0.046(6) 0.030(6)
C62C 0.158(11) 0.067(9) 0.098(9) -0.002(7) -0.067(8) 0.026(7)
C63C 0.166(13) 0.099(10) 0.123(11) -0.015(8) -0.085(9) 0.027(9)
C64C 0.116(10) 0.124(10) 0.096(9) -0.027(7) -0.055(7) 0.014(8)
C65C 0.148(12) 0.107(11) 0.136(12) -0.031(9) -0.067(9) 0.027(8)
C66C 0.156(12) 0.053(7) 0.137(11) -0.006(7) -0.070(9) 0.018(7)
C11D 0.070(6) 0.144(12) 0.082(6) -0.014(8) -0.028(5) 0.006(7)
C12D 0.075(8) 0.167(14) 0.087(7) 0.000(9) -0.019(5) -0.020(8)
C13D 0.079(7) 0.168(14) 0.093(7) -0.018(9) -0.030(6) 0.001(8)
C14D 0.088(6) 0.145(12) 0.064(6) -0.007(8) -0.035(5) 0.002(8)
C15D 0.082(6) 0.132(11) 0.072(6) -0.006(8) -0.030(5) -0.001(7)
C16D 0.075(6) 0.127(11) 0.070(6) -0.029(7) -0.026(5) 0.005(7)
C17D 0.071(6) 0.151(12) 0.074(6) -0.032(8) -0.026(5) -0.008(7)
C18D 0.070(6) 0.192(15) 0.078(7) -0.016(9) -0.026(6) -0.016(8)
C19D 0.080(8) 0.156(13) 0.077(7) -0.001(9) -0.025(5) -0.020(8)
C20D 0.083(6) 0.136(11) 0.067(6) -0.012(8) -0.026(5) -0.008(7)
C21D 0.077(6) 0.166(13) 0.073(6) -0.002(8) -0.026(5) -0.001(8)
O22D 0.095(6) 0.208(12) 0.089(7) -0.026(7) -0.039(5) -0.007(7)
N23D 0.084(6) 0.171(11) 0.061(5) -0.009(6) -0.029(4) -0.001(7)
C24D 0.085(6) 0.141(12) 0.063(6) -0.006(8) -0.025(5) 0.014(8)
O25D 0.119(8) 0.197(12) 0.064(6) 0.009(7) -0.006(5) 0.005(7)
C31D 0.114(10) 0.119(8) 0.071(6) -0.004(6) -0.037(7) -0.020(8)
C32D 0.146(12) 0.102(8) 0.097(8) -0.001(7) -0.057(8) -0.018(8)
C33D 0.145(13) 0.127(10) 0.085(8) -0.017(7) -0.049(8) 0.013(9)
C34D 0.110(10) 0.125(9) 0.069(7) -0.015(6) -0.029(7) 0.004(8)
C35D 0.098(9) 0.121(10) 0.065(7) -0.005(6) -0.014(6) -0.018(8)
C36D 0.117(10) 0.117(8) 0.064(7) -0.009(6) -0.031(7) -0.010(7)
C41D 0.119(10) 0.124(10) 0.087(10) -0.020(7) -0.033(8) 0.010(7)
C42D 0.135(12) 0.21(2) 0.140(16) -0.051(14) -0.017(11) 0.028(11)
C43D 0.229(19) 0.186(18) 0.123(15) -0.076(14) 0.051(14) -0.077(14)
C51D 0.235(17) 0.104(9) 0.121(13) -0.010(9) -0.082(13) 0.004(10)
C52D 0.34(2) 0.087(11) 0.20(2) 0.014(13) -0.156(19) -0.015(14)
C53D 0.28(2) 0.15(2) 0.24(3) -0.016(18) -0.04(2) 0.053(14)
N61D 0.211(14) 0.122(11) 0.075(8) -0.024(7) -0.052(9) -0.023(9)
C62D 0.140(13) 0.133(12) 0.106(11) -0.001(8) -0.057(9) 0.014(9)
C63D 0.174(14) 0.120(12) 0.123(11) 0.004(9) -0.077(10) -0.004(9)
C64D 0.118(11) 0.160(12) 0.065(8) -0.020(7) -0.033(7) 0.008(8)
C65D 0.171(15) 0.178(14) 0.090(10) 0.002(9) -0.051(9) -0.040(11)
C66D 0.156(13) 0.144(13) 0.076(9) -0.015(8) -0.039(8) -0.010(9)

loop_
_atom_type_symbol
_atom_type_description
_atom_type_scat_dispersion_real
_atom_type_scat_dispersion_imag
_atom_type_scat_source
C C 0.0032 0.0015 'International Tables Vol C Tables 4.2.6.8 and 6.1.1.4'
Co Co 0.3538 0.9121 'International Tables Vol C Tables 4.2.6.8 and 6.1.1.4'
H H 0.0000 0.0000 'International Tables Vol C Tables 4.2.6.8 and 6.1.1.4'
N N 0.0060 0.0030 'International Tables Vol C Tables 4.2.6.8 and 6.1.1.4'
O O 0.0108 0.0057 'International Tables Vol C Tables 4.2.6.8 and 6.1.1.4'

loop_
_citation_id
_citation_doi
_citation_year
1 10.26434/chemrxiv-2024-hgp3w 2024

loop_
_geom_angle_atom_site_label_1
_geom_angle_atom_site_label_2
_geom_angle_atom_site_label_3
_geom_angle
_geom_angle_site_symmetry_1
_geom_angle_site_symmetry_3
_geom_angle_publ_flag
O18A Co1 Co2 81.5(2) . . ?
O18A Co1 O17B 85.0(3) . . ?
O18A Co1 O27B 85.2(4) . 1_655 ?
O18A Co1 N61C 94.9(3) . . ?
O27A Co1 Co2 81.6(2) 1_545 . ?
O27A Co1 O18A 163.1(3) 1_545 . ?
O27A Co1 O17B 83.5(3) 1_545 . ?
O27A Co1 O27B 84.9(3) 1_545 1_655 ?
O27A Co1 N61C 99.8(3) 1_545 . ?
O17B Co1 Co2 47.5(2) . . ?
O18B Co1 Co2 107.5(2) . . ?
O18B Co1 O18A 91.0(4) . . ?
O18B Co1 O27A 94.0(3) . 1_545 ?
O18B Co1 O17B 60.1(3) . . ?
O18B Co1 O27B 160.8(3) . 1_655 ?
O18B Co1 N61C 102.5(4) . . ?
O27B Co1 Co2 53.3(2) 1_655 . ?
O27B Co1 O17B 100.8(3) 1_655 . ?
N61C Co1 Co2 149.8(3) . . ?
N61C Co1 O17B 162.6(4) . . ?
N61C Co1 O27B 96.5(4) . 1_655 ?
O17A Co2 Co1 81.6(2) . . ?
O17A Co2 O17B 83.8(3) . . ?
O17A Co2 O27B 86.4(3) . 1_655 ?
O17A Co2 O28B 94.0(4) . 1_655 ?
O17A Co2 N61D 90.6(5) . 1_454 ?
O28A Co2 Co1 82.1(2) 1_545 . ?
O28A Co2 O17A 162.8(3) 1_545 . ?
O28A Co2 O17B 82.2(3) 1_545 . ?
O28A Co2 O27B 86.7(3) 1_545 1_655 ?
O28A Co2 O28B 96.2(3) 1_545 1_655 ?
O28A Co2 N61D 100.6(5) 1_545 1_454 ?
O17B Co2 Co1 54.5(2) . . ?
O17B Co2 O27B 101.6(3) . 1_655 ?
O27B Co2 Co1 47.1(2) 1_655 . ?
O28B Co2 Co1 107.5(2) 1_655 . ?
O28B Co2 O17B 162.0(3) 1_655 . ?
O28B Co2 O27B 60.4(3) 1_655 1_655 ?
O28B Co2 N61D 102.3(5) 1_655 1_454 ?
N61D Co2 Co1 149.6(5) 1_454 . ?
N61D Co2 O17B 95.6(5) 1_454 . ?
N61D Co2 O27B 162.1(5) 1_454 1_655 ?
C12A C11A C21A 114.1(12) . . ?
C25A C11A C12A 124.2(12) . . ?
C25A C11A C21A 121.6(12) . . ?
C11A C12A H12A 117.9 . . ?
C13A C12A C11A 124.3(13) . . ?
C13A C12A H12A 117.9 . . ?
C12A C13A H13A 120.2 . . ?
C12A C13A C14A 119.7(13) . . ?
C14A C13A H13A 120.2 . . ?
C13A C14A C16A 118.7(12) . . ?
C15A C14A C13A 117.7(12) . . ?
C15A C14A C16A 123.6(11) . . ?
C14A C15A H15A 118.6 . . ?
C14A C15A C21A 122.9(12) . . ?
C21A C15A H15A 118.6 . . ?
O17A C16A C14A 119.9(11) . . ?
O17A C16A O18A 124.0(11) . . ?
O18A C16A C14A 116.0(10) . . ?
C16A O17A Co2 127.3(8) . . ?
C16A O18A Co1 125.4(8) . . ?
C11A C21A C22A 117.6(11) . . ?
C15A C21A C11A 121.0(11) . . ?
C15A C21A C22A 121.3(11) . . ?
C21A C22A H22A 120.5 . . ?
C23A C22A C21A 119.1(12) . . ?
C23A C22A H22A 120.5 . . ?
C22A C23A H23A 117.4 . . ?
C22A C23A C24A 125.3(12) . . ?
C24A C23A H23A 117.4 . . ?
C23A C24A C25A 115.1(12) . . ?
C23A C24A C26A 126.0(11) . . ?
C25A C24A C26A 118.4(10) . . ?
C11A C25A C24A 121.1(11) . . ?
C11A C25A H25A 119.4 . . ?
C24A C25A H25A 119.4 . . ?
O27A C26A C24A 112.8(10) . . ?
O27A C26A O28A 125.3(11) . . ?
O28A C26A C24A 121.1(10) . . ?
C26A O27A Co1 124.0(7) . 1_565 ?
C26A O28A Co2 126.8(7) . 1_565 ?
C21B C11B C12B 120.9(11) . . ?
C25B C11B C12B 122.0(11) . . ?
C25B C11B C21B 117.0(11) . . ?
C11B C12B H12B 122.0 . . ?
C13B C12B C11B 115.9(11) . . ?
C13B C12B H12B 122.0 . . ?
C12B C13B H13B 117.0 . . ?
C12B C13B C14B 126.0(12) . . ?
C14B C13B H13B 117.0 . . ?
C13B C14B C16B 123.4(11) . . ?
C15B C14B C13B 114.8(11) . . ?
C15B C14B C16B 121.8(10) . . ?
C14B C15B H15B 117.5 . . ?
C21B C15B C14B 124.9(11) . . ?
C21B C15B H15B 117.5 . . ?
O17B C16B C14B 117.7(9) . . ?
O18B C16B C14B 122.9(10) . . ?
O18B C16B O17B 119.4(10) . . ?
Co2 O17B Co1 78.1(3) . . ?
C16B O17B Co1 81.8(6) . . ?
C16B O17B Co2 159.5(8) . . ?
C16B O18B Co1 98.6(7) . . ?
C11B C21B C22B 117.3(10) . . ?
C15B C21B C11B 117.3(11) . . ?
C15B C21B C22B 125.2(11) . . ?
C21B C22B H22B 117.6 . . ?
C23B C22B C21B 124.8(11) . . ?
C23B C22B H22B 117.6 . . ?
C22B C23B H23B 121.6 . . ?
C22B C23B C24B 116.9(11) . . ?
C24B C23B H23B 121.6 . . ?
C23B C24B C26B 119.8(10) . . ?
C25B C24B C23B 118.7(10) . . ?
C25B C24B C26B 121.5(10) . . ?
C11B C25B C24B 125.1(12) . . ?
C11B C25B H25B 117.5 . . ?
C24B C25B H25B 117.5 . . ?
O27B C26B C24B 121.1(9) . . ?
O28B C26B C24B 121.4(10) . . ?
O28B C26B O27B 117.3(9) . . ?
Co1 O27B Co2 79.5(3) 1_455 1_455 ?
C26B O27B Co1 164.1(7) . 1_455 ?
C26B O27B Co2 84.9(6) . 1_455 ?
C26B O28B Co2 97.3(7) . 1_455 ?
C12C C11C C17D 118.8(11) . . ?
C16C C11C C12C 122.6(11) . . ?
C16C C11C C17D 118.4(11) . . ?
C11C C12C H12C 120.8 . . ?
C11C C12C C13C 118.3(11) . . ?
C13C C12C H12C 120.8 . . ?
C12C C13C H13C 120.5 . . ?
C14C C13C C12C 118.9(12) . . ?
C14C C13C H13C 120.5 . . ?
C13C C14C C15C 124.1(11) . . ?
C13C C14C C24C 118.0(11) . . ?
C15C C14C C24C 117.9(11) . . ?
C14C C15C C16C 116.5(9) . . ?
C20C C15C C14C 125.3(12) . . ?
C20C C15C C16C 118.1(9) . . ?
C11C C16C C15C 119.1(9) . . ?
C11C C16C C17C 126.0(12) . . ?
C17C C16C C15C 114.9(9) . . ?
C16C C17C C11D 117.3(10) . . ?
C18C C17C C16C 125.3(11) . . ?
C18C C17C C11D 117.4(11) . . ?
C17C C18C H18C 120.4 . . ?
C17C C18C C19C 119.3(11) . . ?
C19C C18C H18C 120.4 . . ?
C18C C19C H19C 122.0 . . ?
C20C C19C C18C 116.1(11) . . ?
C20C C19C H19C 122.0 . . ?
C15C C20C C21C 119.2(11) . . ?
C19C C20C C15C 126.3(11) . . ?
C19C C20C C21C 114.4(10) . . ?
O22C C21C C20C 124.2(12) . . ?
O22C C21C N23C 122.6(11) . . ?
N23C C21C C20C 113.2(10) . . ?
C21C N23C C24C 129.0(12) . . ?
C21C N23C C31C 114.2(9) . . ?
C24C N23C C31C 116.6(10) . . ?
N23C C24C C14C 114.6(11) . . ?
O25C C24C C14C 123.4(12) . . ?
O25C C24C N23C 121.7(12) . . ?
C32C C31C N23C 114.7(11) . . ?
C32C C31C C36C 128.5(15) . . ?
C36C C31C N23C 116.0(12) . . ?
C31C C32C C33C 112.3(14) . . ?
C31C C32C C51C 126.7(13) . . ?
C33C C32C C51C 121.0(14) . . ?
C32C C33C H33C 119.0 . . ?
C34C C33C C32C 121.9(14) . . ?
C34C C33C H33C 119.0 . . ?
C33C C34C C64C 119.5(11) . . ?
C35C C34C C33C 122.9(13) . . ?
C35C C34C C64C 117.5(11) . . ?
C34C C35C H35C 120.5 . . ?
C34C C35C C36C 118.9(14) . . ?
C36C C35C H35C 120.5 . . ?
C31C C36C C35C 115.1(14) . . ?
C31C C36C C41C 123.6(13) . . ?
C35C C36C C41C 120.8(15) . . ?
C36C C41C H41C 108.3 . . ?
C42C C41C C36C 103.1(16) . . ?
C42C C41C H41C 108.3 . . ?
C42C C41C C43C 121(2) . . ?
C43C C41C C36C 107.6(16) . . ?
C43C C41C H41C 108.3 . . ?
C41C C42C H42A 109.5 . . ?
C41C C42C H42B 109.5 . . ?
C41C C42C H42C 109.5 . . ?
H42A C42C H42B 109.5 . . ?
H42A C42C H42C 109.5 . . ?
H42B C42C H42C 109.5 . . ?
C41C C43C H43A 109.5 . . ?
C41C C43C H43B 109.5 . . ?
C41C C43C H43C 109.5 . . ?
H43A C43C H43B 109.5 . . ?
H43A C43C H43C 109.5 . . ?
H43B C43C H43C 109.5 . . ?
C32C C51C H51C 104.8 . . ?
C52C C51C C32C 110.0(13) . . ?
C52C C51C H51C 104.8 . . ?
C52C C51C C53C 124(2) . . ?
C53C C51C C32C 106.8(12) . . ?
C53C C51C H51C 104.8 . . ?
C51C C52C H52A 109.5 . . ?
C51C C52C H52B 109.5 . . ?
C51C C52C H52C 109.5 . . ?
H52A C52C H52B 109.5 . . ?
H52A C52C H52C 109.5 . . ?
H52B C52C H52C 109.5 . . ?
C51C C53C H53A 109.5 . . ?
C51C C53C H53B 109.5 . . ?
C51C C53C H53C 109.5 . . ?
H53A C53C H53B 109.5 . . ?
H53A C53C H53C 109.5 . . ?
H53B C53C H53C 109.5 . . ?
C62C N61C Co1 126.6(8) . . ?
C66C N61C Co1 116.8(8) . . ?
C66C N61C C62C 112.2(12) . . ?
N61C C62C H62C 117.9 . . ?
N61C C62C C63C 124.1(12) . . ?
C63C C62C H62C 117.9 . . ?
C62C C63C H63C 120.9 . . ?
C64C C63C C62C 118.1(12) . . ?
C64C C63C H63C 120.9 . . ?
C63C C64C C34C 121.9(11) . . ?
C63C C64C C65C 118.7(12) . . ?
C65C C64C C34C 118.4(11) . . ?
C64C C65C H65C 122.1 . . ?
C64C C65C C66C 115.7(12) . . ?
C66C C65C H65C 122.1 . . ?
N61C C66C C65C 125.8(12) . . ?
N61C C66C H66C 117.1 . . ?
C65C C66C H66C 117.1 . . ?
C12D C11D C17C 120.9(11) . . ?
C12D C11D C16D 124.6(12) . . ?
C16D C11D C17C 114.4(11) . . ?
C11D C12D H12D 121.8 . . ?
C11D C12D C13D 116.4(13) . . ?
C13D C12D H12D 121.8 . . ?
C12D C13D H13D 119.2 . . ?
C14D C13D C12D 121.7(14) . . ?
C14D C13D H13D 119.2 . . ?
C13D C14D C15D 123.2(12) . . ?
C13D C14D C24D 119.4(13) . . ?
C15D C14D C24D 117.4(12) . . ?
C14D C15D C16D 118.6(11) . . ?
C14D C15D C20D 125.3(12) . . ?
C20D C15D C16D 116.1(12) . . ?
C11D C16D C15D 114.7(12) . . ?
C17D C16D C11D 128.2(12) . . ?
C17D C16D C15D 116.7(11) . . ?
C16D C17D C11C 115.4(11) . . ?
C18D C17D C11C 121.2(12) . . ?
C18D C17D C16D 123.3(12) . . ?
C17D C18D H18D 119.4 . . ?
C17D C18D C19D 121.2(13) . . ?
C19D C18D H18D 119.4 . . ?
C18D C19D H19D 121.8 . . ?
C20D C19D C18D 116.5(12) . . ?
C20D C19D H19D 121.8 . . ?
C15D C20D C21D 116.7(12) . . ?
C19D C20D C15D 125.9(11) . . ?
C19D C20D C21D 117.4(12) . . ?
O22D C21D C20D 121.7(13) . . ?
O22D C21D N23D 122.7(11) . . ?
N23D C21D C20D 115.6(11) . . ?
C21D N23D C31D 116.0(10) . . ?
C24D N23D C21D 126.8(11) . . ?
C24D N23D C31D 117.1(11) . . ?
N23D C24D C14D 117.9(13) . . ?
O25D C24D C14D 121.3(13) . . ?
O25D C24D N23D 120.7(11) . . ?
C32D C31D N23D 114.2(14) . . ?
C32D C31D C36D 129.8(13) . . ?
C36D C31D N23D 114.9(13) . . ?
C31D C32D C33D 112.4(14) . . ?
C31D C32D C51D 128.1(14) . . ?
C33D C32D C51D 118.8(14) . . ?
C32D C33D H33D 118.6 . . ?
C34D C33D C32D 122.8(15) . . ?
C34D C33D H33D 118.6 . . ?
C33D C34D C35D 121.5(14) . . ?
C33D C34D C64D 122.3(15) . . ?
C35D C34D C64D 116.3(15) . . ?
C34D C35D H35D 119.3 . . ?
C34D C35D C36D 121.5(14) . . ?
C36D C35D H35D 119.3 . . ?
C31D C36D C35D 111.5(12) . . ?
C31D C36D C41D 126.9(13) . . ?
C35D C36D C41D 120.8(14) . . ?
C36D C41D H41D 104.0 . . ?
C42D C41D C36D 104.4(13) . . ?
C42D C41D H41D 104.0 . . ?
C43D C41D C36D 119.7(13) . . ?
C43D C41D H41D 104.0 . . ?
C43D C41D C42D 118.8(17) . . ?
C41D C42D H42D 109.5 . . ?
C41D C42D H42E 109.5 . . ?
C41D C42D H42F 109.5 . . ?
H42D C42D H42E 109.5 . . ?
H42D C42D H42F 109.5 . . ?
H42E C42D H42F 109.5 . . ?
C41D C43D H43D 109.5 . . ?
C41D C43D H43E 109.5 . . ?
C41D C43D H43F 109.5 . . ?
H43D C43D H43E 109.5 . . ?
H43D C43D H43F 109.5 . . ?
H43E C43D H43F 109.5 . . ?
C32D C51D H51D 106.6 . . ?
C52D C51D C32D 119.6(16) . . ?
C52D C51D H51D 106.6 . . ?
C53D C51D C32D 112.3(18) . . ?
C53D C51D H51D 106.6 . . ?
C53D C51D C52D 104(2) . . ?
C51D C52D H52D 109.5 . . ?
C51D C52D H52E 109.5 . . ?
C51D C52D H52F 109.5 . . ?
H52D C52D H52E 109.5 . . ?
H52D C52D H52F 109.5 . . ?
H52E C52D H52F 109.5 . . ?
C51D C53D H53D 109.5 . . ?
C51D C53D H53E 109.5 . . ?
C51D C53D H53F 109.5 . . ?
H53D C53D H53E 109.5 . . ?
H53D C53D H53F 109.5 . . ?
H53E C53D H53F 109.5 . . ?
C62D N61D Co2 118.9(12) . 1_656 ?
C66D N61D Co2 124.8(13) . 1_656 ?
C66D N61D C62D 116.0(15) . . ?
N61D C62D H62D 116.5 . . ?
N61D C62D C63D 127.0(17) . . ?
C63D C62D H62D 116.5 . . ?
C62D C63D H63D 122.4 . . ?
C62D C63D C64D 115.1(16) . . ?
C64D C63D H63D 122.4 . . ?
C63D C64D C34D 114.1(15) . . ?
C65D C64D C34D 128.0(17) . . ?
C65D C64D C63D 116.9(15) . . ?
C64D C65D H65D 119.4 . . ?
C64D C65D C66D 121.3(18) . . ?
C66D C65D H65D 119.4 . . ?
N61D C66D C65D 122.9(17) . . ?
N61D C66D H66D 118.6 . . ?
C65D C66D H66D 118.6 . . ?

loop_
_geom_bond_atom_site_label_1
_geom_bond_atom_site_label_2
_geom_bond_distance
_geom_bond_site_symmetry_2
_geom_bond_publ_flag
Co1 Co2 2.873(3) . ?
Co1 O18A 2.046(9) . ?
Co1 O27A 2.029(9) 1_545 ?
Co1 O17B 2.390(8) . ?
Co1 O18B 2.018(9) . ?
Co1 O27B 2.142(9) 1_655 ?
Co1 N61C 2.060(9) . ?
Co2 O17A 2.009(9) . ?
Co2 O28A 1.959(9) 1_545 ?
Co2 O17B 2.164(8) . ?
Co2 O27B 2.344(8) 1_655 ?
Co2 O28B 2.066(10) 1_655 ?
Co2 N61D 2.107(13) 1_454 ?
C11A C12A 1.417(14) . ?
C11A C21A 1.432(15) . ?
C11A C25A 1.399(13) . ?
C12A H12A 0.9500 . ?
C12A C13A 1.367(14) . ?
C13A H13A 0.9500 . ?
C13A C14A 1.406(14) . ?
C14A C15A 1.375(17) . ?
C14A C16A 1.474(14) . ?
C15A H15A 0.9500 . ?
C15A C21A 1.379(13) . ?
C16A O17A 1.286(11) . ?
C16A O18A 1.296(11) . ?
C21A C22A 1.438(14) . ?
C22A H22A 0.9500 . ?
C22A C23A 1.379(13) . ?
C23A H23A 0.9500 . ?
C23A C24A 1.418(13) . ?
C24A C25A 1.446(17) . ?
C24A C26A 1.480(13) . ?
C25A H25A 0.9500 . ?
C26A O27A 1.298(10) . ?
C26A O28A 1.302(10) . ?
C11B C12B 1.429(14) . ?
C11B C21B 1.414(15) . ?
C11B C25B 1.365(13) . ?
C12B H12B 0.9500 . ?
C12B C13B 1.381(13) . ?
C13B H13B 0.9500 . ?
C13B C14B 1.389(13) . ?
C14B C15B 1.383(15) . ?
C14B C16B 1.481(13) . ?
C15B H15B 0.9500 . ?
C15B C21B 1.382(13) . ?
C16B O17B 1.296(11) . ?
C16B O18B 1.288(10) . ?
C21B C22B 1.430(14) . ?
C22B H22B 0.9500 . ?
C22B C23B 1.360(13) . ?
C23B H23B 0.9500 . ?
C23B C24B 1.406(13) . ?
C24B C25B 1.398(15) . ?
C24B C26B 1.467(13) . ?
C25B H25B 0.9500 . ?
C26B O27B 1.307(10) . ?
C26B O28B 1.305(10) . ?
C11C C12C 1.397(15) . ?
C11C C16C 1.369(13) . ?
C11C C17D 1.540(16) . ?
C12C H12C 0.9500 . ?
C12C C13C 1.451(14) . ?
C13C H13C 0.9500 . ?
C13C C14C 1.365(15) . ?
C14C C15C 1.387(13) . ?
C14C C24C 1.489(14) . ?
C15C C16C 1.491(15) . ?
C15C C20C 1.380(13) . ?
C16C C17C 1.392(13) . ?
C17C C18C 1.372(14) . ?
C17C C11D 1.565(16) . ?
C18C H18C 0.9500 . ?
C18C C19C 1.462(13) . ?
C19C H19C 0.9500 . ?
C19C C20C 1.356(15) . ?
C20C C21C 1.499(14) . ?
C21C O22C 1.200(13) . ?
C21C N23C 1.403(14) . ?
N23C C24C 1.404(14) . ?
N23C C31C 1.577(19) . ?
C24C O25C 1.201(14) . ?
C31C C32C 1.401(15) . ?
C31C C36C 1.410(16) . ?
C32C C33C 1.413(16) . ?
C32C C51C 1.502(15) . ?
C33C H33C 0.9500 . ?
C33C C34C 1.389(15) . ?
C34C C35C 1.383(15) . ?
C34C C64C 1.540(14) . ?
C35C H35C 0.9500 . ?
C35C C36C 1.415(17) . ?
C36C C41C 1.517(16) . ?
C41C H41C 1.0000 . ?
C41C C42C 1.478(15) . ?
C41C C43C 1.485(15) . ?
C42C H42A 0.9800 . ?
C42C H42B 0.9800 . ?
C42C H42C 0.9800 . ?
C43C H43A 0.9800 . ?
C43C H43B 0.9800 . ?
C43C H43C 0.9800 . ?
C51C H51C 1.0000 . ?
C51C C52C 1.464(14) . ?
C51C C53C 1.464(14) . ?
C52C H52A 0.9800 . ?
C52C H52B 0.9800 . ?
C52C H52C 0.9800 . ?
C53C H53A 0.9800 . ?
C53C H53B 0.9800 . ?
C53C H53C 0.9800 . ?
N61C C62C 1.338(13) . ?
N61C C66C 1.321(13) . ?
C62C H62C 0.9500 . ?
C62C C63C 1.441(16) . ?
C63C H63C 0.9500 . ?
C63C C64C 1.361(15) . ?
C64C C65C 1.380(15) . ?
C65C H65C 0.9500 . ?
C65C C66C 1.440(16) . ?
C66C H66C 0.9500 . ?
C11D C12D 1.385(18) . ?
C11D C16D 1.410(18) . ?
C12D H12D 0.9500 . ?
C12D C13D 1.448(14) . ?
C13D H13D 0.9500 . ?
C13D C14D 1.315(18) . ?
C14D C15D 1.398(18) . ?
C14D C24D 1.503(14) . ?
C15D C16D 1.502(15) . ?
C15D C20D 1.420(18) . ?
C16D C17D 1.382(18) . ?
C17D C18D 1.372(17) . ?
C18D H18D 0.9500 . ?
C18D C19D 1.440(14) . ?
C19D H19D 0.9500 . ?
C19D C20D 1.343(18) . ?
C20D C21D 1.526(14) . ?
C21D O22D 1.218(15) . ?
C21D N23D 1.431(18) . ?
N23D C24D 1.355(17) . ?
N23D C31D 1.536(17) . ?
C24D O25D 1.225(16) . ?
C31D C32D 1.36(2) . ?
C31D C36D 1.397(19) . ?
C32D C33D 1.45(2) . ?
C32D C51D 1.498(16) . ?
C33D H33D 0.9500 . ?
C33D C34D 1.318(19) . ?
C34D C35D 1.369(19) . ?
C34D C64D 1.53(2) . ?
C35D H35D 0.9500 . ?
C35D C36D 1.457(18) . ?
C36D C41D 1.506(15) . ?
C41D H41D 1.0000 . ?
C41D C42D 1.474(14) . ?
C41D C43D 1.439(14) . ?
C42D H42D 0.9800 . ?
C42D H42E 0.9800 . ?
C42D H42F 0.9800 . ?
C43D H43D 0.9800 . ?
C43D H43E 0.9800 . ?
C43D H43F 0.9800 . ?
C51D H51D 1.0000 . ?
C51D C52D 1.467(14) . ?
C51D C53D 1.467(15) . ?
C52D H52D 0.9800 . ?
C52D H52E 0.9800 . ?
C52D H52F 0.9800 . ?
C53D H53D 0.9800 . ?
C53D H53E 0.9800 . ?
C53D H53F 0.9800 . ?
N61D C62D 1.33(2) . ?
N61D C66D 1.33(2) . ?
C62D H62D 0.9500 . ?
C62D C63D 1.37(2) . ?
C63D H63D 0.9500 . ?
C63D C64D 1.51(2) . ?
C64D C65D 1.30(2) . ?
C65D H65D 0.9500 . ?
C65D C66D 1.44(2) . ?
C66D H66D 0.9500 . ?

loop_
_geom_torsion_atom_site_label_1
_geom_torsion_atom_site_label_2
_geom_torsion_atom_site_label_3
_geom_torsion_atom_site_label_4
_geom_torsion
_geom_torsion_site_symmetry_1
_geom_torsion_site_symmetry_2
_geom_torsion_site_symmetry_3
_geom_torsion_site_symmetry_4
_geom_torsion_publ_flag
Co1 N61C C62C C63C 175.5(12) . . . . ?
Co1 N61C C66C C65C 178.1(14) . . . . ?
Co2 N61D C62D C63D 179.0(16) 1_656 . . . ?
Co2 N61D C66D C65D 177.4(14) 1_656 . . . ?
C11A C12A C13A C14A -6(2) . . . . ?
C11A C21A C22A C23A -3(2) . . . . ?
C12A C11A C21A C15A -4(2) . . . . ?
C12A C11A C21A C22A 179.2(12) . . . . ?
C12A C11A C25A C24A -175.8(14) . . . . ?
C12A C13A C14A C15A 4(2) . . . . ?
C12A C13A C14A C16A -174.6(14) . . . . ?
C13A C14A C15A C21A -3(2) . . . . ?
C13A C14A C16A O17A 11(2) . . . . ?
C13A C14A C16A O18A -167.6(13) . . . . ?
C14A C15A C21A C11A 4(2) . . . . ?
C14A C15A C21A C22A 179.9(14) . . . . ?
C14A C16A O17A Co2 178.3(9) . . . . ?
C14A C16A O18A Co1 177.7(8) . . . . ?
C15A C14A C16A O17A -168.2(14) . . . . ?
C15A C14A C16A O18A 13(2) . . . . ?
C15A C21A C22A C23A -179.1(13) . . . . ?
C16A C14A C15A C21A 175.5(13) . . . . ?
O17A C16A O18A Co1 -0.6(18) . . . . ?
O18A C16A O17A Co2 -3.5(18) . . . . ?
C21A C11A C12A C13A 6(2) . . . . ?
C21A C11A C25A C24A 1(2) . . . . ?
C21A C22A C23A C24A 0(2) . . . . ?
C22A C23A C24A C25A 2.9(19) . . . . ?
C22A C23A C24A C26A 174.1(12) . . . . ?
C23A C24A C25A C11A -3.5(18) . . . . ?
C23A C24A C26A O27A -2.7(17) . . . . ?
C23A C24A C26A O28A 167.2(11) . . . . ?
C24A C26A O27A Co1 176.4(7) . . . 1_565 ?
C24A C26A O28A Co2 -171.3(7) . . . 1_565 ?
C25A C11A C12A C13A -177.2(14) . . . . ?
C25A C11A C21A C15A 178.4(12) . . . . ?
C25A C11A C21A C22A 2(2) . . . . ?
C25A C24A C26A O27A 168.3(10) . . . . ?
C25A C24A C26A O28A -21.8(16) . . . . ?
C26A C24A C25A C11A -175.5(11) . . . . ?
O27A C26A O28A Co2 -2.7(15) . . . 1_565 ?
O28A C26A O27A Co1 7.0(14) . . . 1_565 ?
C11B C12B C13B C14B 2(2) . . . . ?
C11B C21B C22B C23B -4(2) . . . . ?
C12B C11B C21B C15B -3(2) . . . . ?
C12B C11B C21B C22B -179.4(12) . . . . ?
C12B C11B C25B C24B -179.2(13) . . . . ?
C12B C13B C14B C15B -2(2) . . . . ?
C12B C13B C14B C16B -180.0(14) . . . . ?
C13B C14B C15B C21B -1(2) . . . . ?
C13B C14B C16B O17B 175.8(13) . . . . ?
C13B C14B C16B O18B -3(2) . . . . ?
C14B C15B C21B C11B 3(2) . . . . ?
C14B C15B C21B C22B 179.4(14) . . . . ?
C14B C16B O17B Co1 179.0(12) . . . . ?
C14B C16B O17B Co2 167.8(18) . . . . ?
C14B C16B O18B Co1 -178.7(11) . . . . ?
C15B C14B C16B O17B -2(2) . . . . ?
C15B C14B C16B O18B 178.6(12) . . . . ?
C15B C21B C22B C23B 179.5(13) . . . . ?
C16B C14B C15B C21B 177.2(13) . . . . ?
O17B C16B O18B Co1 2.1(14) . . . . ?
O18B C16B O17B Co1 -1.8(12) . . . . ?
O18B C16B O17B Co2 -13(3) . . . . ?
C21B C11B C12B C13B 0(2) . . . . ?
C21B C11B C25B C24B -1(2) . . . . ?
C21B C22B C23B C24B 4(2) . . . . ?
C22B C23B C24B C25B -2(2) . . . . ?
C22B C23B C24B C26B 179.6(12) . . . . ?
C23B C24B C25B C11B 1(2) . . . . ?
C23B C24B C26B O27B 174.4(12) . . . . ?
C23B C24B C26B O28B -0.5(19) . . . . ?
C24B C26B O27B Co1 170(2) . . . 1_455 ?
C24B C26B O27B Co2 -178.0(11) . . . 1_455 ?
C24B C26B O28B Co2 178.4(10) . . . 1_455 ?
C25B C11B C12B C13B 178.3(14) . . . . ?
C25B C11B C21B C15B 179.2(12) . . . . ?
C25B C11B C21B C22B 3(2) . . . . ?
C25B C24B C26B O27B -4(2) . . . . ?
C25B C24B C26B O28B -178.6(12) . . . . ?
C26B C24B C25B C11B 179.2(13) . . . . ?
O27B C26B O28B Co2 3.3(12) . . . 1_455 ?
O28B C26B O27B Co1 -15(4) . . . 1_455 ?
O28B C26B O27B Co2 -2.9(11) . . . 1_455 ?
C11C C12C C13C C14C -5(3) . . . . ?
C11C C16C C17C C18C 178.2(15) . . . . ?
C11C C16C C17C C11D -3(2) . . . . ?
C11C C17D C18D C19D 179.9(14) . . . . ?
C12C C11C C16C C15C 0(2) . . . . ?
C12C C11C C16C C17C 179.2(15) . . . . ?
C12C C11C C17D C16D -179.9(15) . . . . ?
C12C C11C C17D C18D 3(2) . . . . ?
C12C C13C C14C C15C 8(3) . . . . ?
C12C C13C C14C C24C -170.7(16) . . . . ?
C13C C14C C15C C16C -6(3) . . . . ?
C13C C14C C15C C20C 172.3(16) . . . . ?
C13C C14C C24C N23C -172.5(16) . . . . ?
C13C C14C C24C O25C 2(3) . . . . ?
C14C C15C C16C C11C 2(2) . . . . ?
C14C C15C C16C C17C -177.3(14) . . . . ?
C14C C15C C20C C19C 177.8(16) . . . . ?
C14C C15C C20C C21C 2(2) . . . . ?
C15C C14C C24C N23C 9(2) . . . . ?
C15C C14C C24C O25C -177.1(19) . . . . ?
C15C C16C C17C C18C -3(2) . . . . ?
C15C C16C C17C C11D 176.0(12) . . . . ?
C15C C20C C21C O22C -177.3(15) . . . . ?
C15C C20C C21C N23C 5(2) . . . . ?
C16C C11C C12C C13C 1(3) . . . . ?
C16C C11C C17D C16D -5(2) . . . . ?
C16C C11C C17D C18D 177.9(15) . . . . ?
C16C C15C C20C C19C -4(2) . . . . ?
C16C C15C C20C C21C -180.0(13) . . . . ?
C16C C17C C18C C19C 1(2) . . . . ?
C16C C17C C11D C12D 178.1(14) . . . . ?
C16C C17C C11D C16D 2(2) . . . . ?
C17C C18C C19C C20C 0(2) . . . . ?
C17C C11D C12D C13D 172.4(13) . . . . ?
C17C C11D C16D C15D -174.9(12) . . . . ?
C17C C11D C16D C17D -3(2) . . . . ?
C18C C17C C11D C12D -3(2) . . . . ?
C18C C17C C11D C16D -179.5(13) . . . . ?
C18C C19C C20C C15C 2(2) . . . . ?
C18C C19C C20C C21C 177.7(13) . . . . ?
C19C C20C C21C O22C 6(2) . . . . ?
C19C C20C C21C N23C -171.3(14) . . . . ?
C20C C15C C16C C11C -176.7(14) . . . . ?
C20C C15C C16C C17C 4(2) . . . . ?
C20C C21C N23C C24C -5(3) . . . . ?
C20C C21C N23C C31C 168.8(12) . . . . ?
C21C N23C C24C C14C -2(3) . . . . ?
C21C N23C C24C O25C -176.0(18) . . . . ?
C21C N23C C31C C32C -79.4(18) . . . . ?
C21C N23C C31C C36C 91.5(18) . . . . ?
O22C C21C N23C C24C 177.3(17) . . . . ?
O22C C21C N23C C31C -9(2) . . . . ?
N23C C31C C32C C33C 173.6(11) . . . . ?
N23C C31C C32C C51C -6(2) . . . . ?
N23C C31C C36C C35C -172.9(13) . . . . ?
N23C C31C C36C C41C 15(2) . . . . ?
C24C C14C C15C C16C 172.6(14) . . . . ?
C24C C14C C15C C20C -9(3) . . . . ?
C24C N23C C31C C32C 95.2(18) . . . . ?
C24C N23C C31C C36C -93.9(19) . . . . ?
C31C N23C C24C C14C -175.5(13) . . . . ?
C31C N23C C24C O25C 10(3) . . . . ?
C31C C32C C33C C34C -5(2) . . . . ?
C31C C32C C51C C52C 127(2) . . . . ?
C31C C32C C51C C53C -96(2) . . . . ?
C31C C36C C41C C42C -116(2) . . . . ?
C31C C36C C41C C43C 115(2) . . . . ?
C32C C31C C36C C35C -4(3) . . . . ?
C32C C31C C36C C41C -175.8(18) . . . . ?
C32C C33C C34C C35C 6(2) . . . . ?
C32C C33C C34C C64C -170.8(14) . . . . ?
C33C C32C C51C C52C -53(2) . . . . ?
C33C C32C C51C C53C 84(2) . . . . ?
C33C C34C C35C C36C -5(2) . . . . ?
C33C C34C C64C C63C -33(2) . . . . ?
C33C C34C C64C C65C 134.4(17) . . . . ?
C34C C35C C36C C31C 4(2) . . . . ?
C34C C35C C36C C41C 176.1(16) . . . . ?
C34C C64C C65C C66C 177.2(14) . . . . ?
C35C C34C C64C C63C 149.8(17) . . . . ?
C35C C34C C64C C65C -42(2) . . . . ?
C35C C36C C41C C42C 72(2) . . . . ?
C35C C36C C41C C43C -57(2) . . . . ?
C36C C31C C32C C33C 4(3) . . . . ?
C36C C31C C32C C51C -175.4(16) . . . . ?
C51C C32C C33C C34C 174.5(14) . . . . ?
N61C C62C C63C C64C -16(3) . . . . ?
C62C N61C C66C C65C -24(2) . . . . ?
C62C C63C C64C C34C 179.9(15) . . . . ?
C62C C63C C64C C65C 12(3) . . . . ?
C63C C64C C65C C66C -15(3) . . . . ?
C64C C34C C35C C36C 171.7(14) . . . . ?
C64C C65C C66C N61C 22(3) . . . . ?
C66C N61C C62C C63C 20(2) . . . . ?
C11D C17C C18C C19C -178.3(12) . . . . ?
C11D C12D C13D C14D 7(2) . . . . ?
C11D C16D C17D C11C 5(2) . . . . ?
C11D C16D C17D C18D -178.6(15) . . . . ?
C12D C11D C16D C15D 9(2) . . . . ?
C12D C11D C16D C17D -179.3(16) . . . . ?
C12D C13D C14D C15D -1(3) . . . . ?
C12D C13D C14D C24D -178.4(14) . . . . ?
C13D C14D C15D C16D -1(2) . . . . ?
C13D C14D C15D C20D 177.8(15) . . . . ?
C13D C14D C24D N23D -177.8(15) . . . . ?
C13D C14D C24D O25D 3(2) . . . . ?
C14D C15D C16D C11D -2(2) . . . . ?
C14D C15D C16D C17D -174.9(14) . . . . ?
C14D C15D C20D C19D 179.1(16) . . . . ?
C14D C15D C20D C21D 1(2) . . . . ?
C15D C14D C24D N23D 5(2) . . . . ?
C15D C14D C24D O25D -174.7(15) . . . . ?
C15D C16D C17D C11C 176.6(12) . . . . ?
C15D C16D C17D C18D -7(2) . . . . ?
C15D C20D C21D O22D -174.6(15) . . . . ?
C15D C20D C21D N23D 4(2) . . . . ?
C16D C11D C12D C13D -11(2) . . . . ?
C16D C15D C20D C19D -2(2) . . . . ?
C16D C15D C20D C21D 179.9(13) . . . . ?
C16D C17D C18D C19D 3(3) . . . . ?
C17D C11C C12C C13C 175.8(15) . . . . ?
C17D C11C C16C C15C -174.0(12) . . . . ?
C17D C11C C16C C17C 5(2) . . . . ?
C17D C18D C19D C20D 1(2) . . . . ?
C18D C19D C20D C15D -2(2) . . . . ?
C18D C19D C20D C21D 176.7(14) . . . . ?
C19D C20D C21D O22D 7(2) . . . . ?
C19D C20D C21D N23D -174.9(14) . . . . ?
C20D C15D C16D C11D 178.7(13) . . . . ?
C20D C15D C16D C17D 6(2) . . . . ?
C20D C21D N23D C24D -4(2) . . . . ?
C20D C21D N23D C31D 172.2(13) . . . . ?
C21D N23D C24D C14D -1(2) . . . . ?
C21D N23D C24D O25D 179.1(15) . . . . ?
C21D N23D C31D C32D 88.8(18) . . . . ?
C21D N23D C31D C36D -80.0(16) . . . . ?
O22D C21D N23D C24D 174.5(15) . . . . ?
O22D C21D N23D C31D -10(2) . . . . ?
N23D C31D C32D C33D -173.5(13) . . . . ?
N23D C31D C32D C51D 17(3) . . . . ?
N23D C31D C36D C35D 174.8(12) . . . . ?
N23D C31D C36D C41D -15(2) . . . . ?
C24D C14D C15D C16D 175.8(13) . . . . ?
C24D C14D C15D C20D -5(2) . . . . ?
C24D N23D C31D C32D -94.9(17) . . . . ?
C24D N23D C31D C36D 96.3(17) . . . . ?
C31D N23D C24D C14D -176.4(13) . . . . ?
C31D N23D C24D O25D 3(2) . . . . ?
C31D C32D C33D C34D 5(2) . . . . ?
C31D C32D C51D C52D -147(2) . . . . ?
C31D C32D C51D C53D 90(3) . . . . ?
C31D C36D C41D C42D 114.7(18) . . . . ?
C31D C36D C41D C43D -109(2) . . . . ?
C32D C31D C36D C35D 8(2) . . . . ?
C32D C31D C36D C41D 178.0(16) . . . . ?
C32D C33D C34D C35D -6(3) . . . . ?
C32D C33D C34D C64D 174.5(15) . . . . ?
C33D C32D C51D C52D 44(3) . . . . ?
C33D C32D C51D C53D -79(2) . . . . ?
C33D C34D C35D C36D 7(2) . . . . ?
C33D C34D C64D C63D -41(2) . . . . ?
C33D C34D C64D C65D 150(2) . . . . ?
C34D C35D C36D C31D -8(2) . . . . ?
C34D C35D C36D C41D -178.2(14) . . . . ?
C34D C64D C65D C66D 175.7(16) . . . . ?
C35D C34D C64D C63D 138.8(16) . . . . ?
C35D C34D C64D C65D -30(3) . . . . ?
C35D C36D C41D C42D -76.3(17) . . . . ?
C35D C36D C41D C43D 60(2) . . . . ?
C36D C31D C32D C33D -7(3) . . . . ?
C36D C31D C32D C51D -176.6(18) . . . . ?
C51D C32D C33D C34D 175.8(18) . . . . ?
N61D C62D C63D C64D 9(3) . . . . ?
C62D N61D C66D C65D 3(3) . . . . ?
C62D C63D C64D C34D -179.4(15) . . . . ?
C62D C63D C64D C65D -9(3) . . . . ?
C63D C64D C65D C66D 7(3) . . . . ?
C64D C34D C35D C36D -173.0(14) . . . . ?
C64D C65D C66D N61D -4(3) . . . . ?
C66D N61D C62D C63D -7(3) . . . . ?

loop_
_smtbx_masks_void_nr
_smtbx_masks_void_average_x
_smtbx_masks_void_average_y
_smtbx_masks_void_average_z
_smtbx_masks_void_volume
_smtbx_masks_void_count_electrons
_smtbx_masks_void_content
1 -0.799 -0.806 -0.605 2601.8 285.0 '7.5 DMF'
